data_2223286
loop_
_publ_author_name
'Li, Wenkuan'
'Yin, Handong'
'Wen, Liyuan'
'Li, Kang'
'Fan, Weidong'

_publ_section_title
;
 3-[(3-Oxo-1,3-dihydroisobenzofuran-1-yl)amino]benzoic acid
;
_journal_coeditor_code BQ2162
_journal_issue 10
_journal_name_full 'Acta Crystallographica Section E'
_journal_page_first o2579
_journal_paper_doi 10.1107/S1600536809038926
_journal_volume 65
_journal_year 2009
_chemical_formula_iupac 'C15 H11 N O4'
_chemical_formula_moiety 'C15 H11 N O4'
_chemical_formula_sum 'C15 H11 N O4'
_chemical_formula_weight 269.25
_chemical_name_systematic
;
3-[(3-Oxo-1,3-dihydroisobenzofuran-1-yl)amino]benzoic acid
;
_space_group_IT_number 14
_symmetry_cell_setting monoclinic
_symmetry_space_group_name_Hall '-P 2yn'
_symmetry_space_group_name_H-M 'P 1 21/n 1'
_atom_sites_solution_hydrogens geom
_atom_sites_solution_primary direct
_atom_sites_solution_secondary difmap
_audit_creation_method SHELXL-97
_cell_angle_alpha 90.00
_cell_angle_beta 103.4630(10)
_cell_angle_gamma 90.00
_cell_formula_units_Z 4
_cell_length_a 10.9025(15)
_cell_length_b 8.1595(12)
_cell_length_c 14.2654(18)
_cell_measurement_reflns_used 1143
_cell_measurement_temperature 298(2)
_cell_measurement_theta_max 21.40
_cell_measurement_theta_min 2.68
_cell_volume 1234.2(3)
_computing_cell_refinement 'SAINT (Siemens, 1996)'
_computing_data_collection 'SMART (Siemens, 1996)'
_computing_data_reduction 'SAINT (Siemens, 1996)'
_computing_molecular_graphics 'SHELXTL (Sheldrick, 2008)'
_computing_publication_material 'SHELXTL (Sheldrick, 2008)'
_computing_structure_refinement 'SHELXL97 (Sheldrick, 2008)'
_computing_structure_solution 'SHELXS97 (Sheldrick, 2008)'
_diffrn_ambient_temperature 298(2)
_diffrn_measured_fraction_theta_full 0.999
_diffrn_measured_fraction_theta_max 0.999
_diffrn_measurement_device_type 'Siemens SMART CCD area-detector'
_diffrn_measurement_method '\f and \w'
_diffrn_radiation_monochromator graphite
_diffrn_radiation_source 'fine-focus sealed tube'
_diffrn_radiation_type MoK\a
_diffrn_radiation_wavelength 0.71073
_diffrn_reflns_av_R_equivalents 0.0376
_diffrn_reflns_av_sigmaI/netI 0.0508
_diffrn_reflns_limit_h_max 12
_diffrn_reflns_limit_h_min -9
_diffrn_reflns_limit_k_max 9
_diffrn_reflns_limit_k_min -9
_diffrn_reflns_limit_l_max 14
_diffrn_reflns_limit_l_min -16
_diffrn_reflns_number 6011
_diffrn_reflns_theta_full 25.00
_diffrn_reflns_theta_max 25.00
_diffrn_reflns_theta_min 2.13
_exptl_absorpt_coefficient_mu 0.107
_exptl_absorpt_correction_T_max 0.9821
_exptl_absorpt_correction_T_min 0.9718
_exptl_absorpt_correction_type multi-scan
_exptl_absorpt_process_details '(SADABS; Sheldrick, 1996)'
_exptl_crystal_colour colorless
_exptl_crystal_density_diffrn 1.449
_exptl_crystal_density_method 'not measured'
_exptl_crystal_description block
_exptl_crystal_F_000 560
_exptl_crystal_size_max 0.27
_exptl_crystal_size_mid 0.19
_exptl_crystal_size_min 0.17
_refine_diff_density_max 0.231
_refine_diff_density_min -0.130
_refine_ls_extinction_method none
_refine_ls_goodness_of_fit_ref 0.900
_refine_ls_hydrogen_treatment constr
_refine_ls_matrix_type full
_refine_ls_number_parameters 181
_refine_ls_number_reflns 2171
_refine_ls_number_restraints 0
_refine_ls_restrained_S_all 0.900
_refine_ls_R_factor_all 0.0888
_refine_ls_R_factor_gt 0.0414
_refine_ls_shift/su_max 0.000
_refine_ls_shift/su_mean 0.000
_refine_ls_structure_factor_coef Fsqd
_refine_ls_weighting_details 'calc w=1/[\s^2^(Fo^2^)+(0.0513P)^2^] where P=(Fo^2^+2Fc^2^)/3'
_refine_ls_weighting_scheme calc
_refine_ls_wR_factor_gt 0.0903
_refine_ls_wR_factor_ref 0.1073
_reflns_number_gt 1206
_reflns_number_total 2171
_reflns_threshold_expression I>2\s(I)
_cod_data_source_file bq2162.cif
_cod_data_source_block I
_cod_depositor_comments
;
The following automatic conversions were performed:
'_symmetry_cell_setting' value 'Monoclinic' changed to 'monoclinic'
according to '/home/saulius/struct/CIF-dictionaries/cif_core.dic'
dictionary named 'cif_core.dic' version 2.4.1 from 2010-06-29.

Automatic conversion script
Id: cif_fix_enum 1527 2010-12-29 10:47:43Z saulius 

The following automatic conversions were performed:

'_symmetry_cell_setting' value 'Monoclinic' changed to 'monoclinic'
according to /home/saulius/struct/CIF-dictionaries/cif_core.dic
dictionary named 'cif_core.dic' version 2.4.1 from 2010-06-29.

Automatic conversion script
Id: cif_fix_values 1715 2011-07-08 13:25:40Z adriana 
;
_cod_original_sg_symbol_H-M 'P 21/n'
_cod_database_code 2223286
_cod_database_fobs_code 2223286

loop_
_symmetry_equiv_pos_as_xyz
'x, y, z'
'-x+1/2, y+1/2, -z+1/2'
'-x, -y, -z'
'x-1/2, -y-1/2, z-1/2'

loop_
_atom_site_type_symbol
_atom_site_label
_atom_site_fract_x
_atom_site_fract_y
_atom_site_fract_z
_atom_site_U_iso_or_equiv
_atom_site_adp_type
_atom_site_calc_flag
_atom_site_refinement_flags
_atom_site_occupancy
_atom_site_disorder_assembly
_atom_site_disorder_group
N N1 0.77236(15) 0.2945(2) 0.94157(13) 0.0511(5) Uani d . 1 . .
H H1 0.7596 0.2454 0.8868 0.061 Uiso calc R 1 . .
O O1 0.99795(14) 0.5570(2) 1.25378(11) 0.0745(6) Uani d . 1 . .
H H1A 1.0238 0.6014 1.3062 0.112 Uiso calc R 1 . .
O O2 1.19133(13) 0.45300(19) 1.28827(10) 0.0592(5) Uani d . 1 . .
O O3 0.62455(14) 0.2734(2) 1.04292(10) 0.0614(5) Uani d . 1 . .
O O4 0.44272(16) 0.1671(2) 1.06184(12) 0.0788(6) Uani d . 1 . .
C C1 1.0886(2) 0.4649(3) 1.23355(15) 0.0469(6) Uani d . 1 . .
C C2 1.05166(19) 0.3785(3) 1.14008(14) 0.0407(5) Uani d . 1 . .
C C3 0.92786(18) 0.3817(3) 1.08532(15) 0.0425(5) Uani d . 1 . .
H H3 0.8673 0.4427 1.1063 0.051 Uiso calc R 1 . .
C C4 0.89469(18) 0.2949(3) 1.00014(15) 0.0402(6) Uani d . 1 . .
C C5 0.9866(2) 0.2051(3) 0.96999(16) 0.0494(6) Uani d . 1 . .
H H5 0.9656 0.1478 0.9121 0.059 Uiso calc R 1 . .
C C6 1.1080(2) 0.2000(3) 1.02457(17) 0.0522(6) Uani d . 1 . .
H H6 1.1682 0.1378 1.0039 0.063 Uiso calc R 1 . .
C C7 1.1418(2) 0.2860(3) 1.10972(17) 0.0491(6) Uani d . 1 . .
H H7 1.2243 0.2821 1.1465 0.059 Uiso calc R 1 . .
C C8 0.5015(2) 0.2389(3) 1.01183(17) 0.0555(7) Uani d . 1 . .
C C9 0.67070(19) 0.3691(3) 0.96714(15) 0.0478(6) Uani d . 1 . .
H H9 0.6952 0.4794 0.9916 0.057 Uiso calc R 1 . .
C C10 0.55418(18) 0.3801(3) 0.88699(15) 0.0422(6) Uani d . 1 . .
C C11 0.45572(18) 0.3033(3) 0.91465(15) 0.0436(6) Uani d . 1 . .
C C12 0.3365(2) 0.2979(3) 0.85393(16) 0.0558(7) Uani d . 1 . .
H H12 0.2700 0.2468 0.8729 0.067 Uiso calc R 1 . .
C C13 0.3193(2) 0.3700(3) 0.76518(16) 0.0592(7) Uani d . 1 . .
H H13 0.2400 0.3681 0.7232 0.071 Uiso calc R 1 . .
C C14 0.4181(2) 0.4451(3) 0.73746(16) 0.0590(7) Uani d . 1 . .
H H14 0.4042 0.4926 0.6766 0.071 Uiso calc R 1 . .
C C15 0.53674(19) 0.4520(3) 0.79711(16) 0.0514(6) Uani d . 1 . .
H H15 0.6029 0.5032 0.7777 0.062 Uiso calc R 1 . .

loop_
_atom_site_aniso_label
_atom_site_aniso_U_11
_atom_site_aniso_U_22
_atom_site_aniso_U_33
_atom_site_aniso_U_12
_atom_site_aniso_U_13
_atom_site_aniso_U_23
N1 0.0355(11) 0.0706(14) 0.0439(11) 0.0046(9) 0.0027(8) -0.0129(10)
O1 0.0506(10) 0.1082(15) 0.0594(11) 0.0126(10) 0.0017(8) -0.0300(10)
O2 0.0406(9) 0.0749(12) 0.0529(10) -0.0040(8) -0.0077(7) 0.0057(9)
O3 0.0450(10) 0.0930(13) 0.0429(10) 0.0050(9) 0.0033(7) 0.0062(9)
O4 0.0656(12) 0.1171(17) 0.0559(11) -0.0037(10) 0.0183(9) 0.0242(11)
C1 0.0398(13) 0.0544(15) 0.0446(14) -0.0052(12) 0.0062(11) 0.0065(12)
C2 0.0365(12) 0.0426(13) 0.0410(13) -0.0027(10) 0.0050(10) 0.0029(11)
C3 0.0359(12) 0.0450(14) 0.0450(13) 0.0024(10) 0.0065(10) -0.0004(11)
C4 0.0333(12) 0.0438(14) 0.0412(13) -0.0018(10) 0.0043(10) 0.0009(11)
C5 0.0443(14) 0.0548(15) 0.0499(15) -0.0004(12) 0.0125(11) -0.0056(12)
C6 0.0403(14) 0.0549(16) 0.0630(16) 0.0059(11) 0.0155(12) -0.0003(13)
C7 0.0329(13) 0.0529(15) 0.0589(16) 0.0003(11) 0.0057(10) 0.0071(13)
C8 0.0464(15) 0.0747(19) 0.0448(15) 0.0040(13) 0.0091(12) 0.0034(13)
C9 0.0400(13) 0.0575(15) 0.0439(14) 0.0017(11) 0.0058(10) -0.0028(12)
C10 0.0331(12) 0.0499(14) 0.0421(13) 0.0039(10) 0.0054(10) -0.0064(11)
C11 0.0365(13) 0.0559(15) 0.0378(13) 0.0021(11) 0.0075(10) -0.0010(11)
C12 0.0373(13) 0.0786(19) 0.0522(15) -0.0055(12) 0.0120(11) -0.0035(13)
C13 0.0375(14) 0.0906(19) 0.0448(15) 0.0049(13) 0.0002(11) -0.0022(14)
C14 0.0477(15) 0.0826(19) 0.0454(14) 0.0101(13) 0.0082(12) 0.0117(14)
C15 0.0402(13) 0.0630(16) 0.0509(15) 0.0002(11) 0.0108(11) 0.0046(13)

loop_
_atom_type_symbol
_atom_type_description
_atom_type_scat_dispersion_real
_atom_type_scat_dispersion_imag
_atom_type_scat_source
C C 0.0033 0.0016 'International Tables Vol C Tables 4.2.6.8 and 6.1.1.4'
H H 0.0000 0.0000 'International Tables Vol C Tables 4.2.6.8 and 6.1.1.4'
N N 0.0061 0.0033 'International Tables Vol C Tables 4.2.6.8 and 6.1.1.4'
O O 0.0106 0.0060 'International Tables Vol C Tables 4.2.6.8 and 6.1.1.4'

loop_
_geom_angle_atom_site_label_1
_geom_angle_atom_site_label_2
_geom_angle_atom_site_label_3
_geom_angle_site_symmetry_1
_geom_angle_site_symmetry_3
_geom_angle
_geom_angle_publ_flag
C9 N1 C4 . . 123.46(18) ?
C9 N1 H1 . . 118.3 ?
C4 N1 H1 . . 118.3 ?
C1 O1 H1A . . 109.5 ?
C8 O3 C9 . . 110.22(17) ?
O2 C1 O1 . . 122.0(2) ?
O2 C1 C2 . . 124.1(2) ?
O1 C1 C2 . . 113.96(17) ?
C7 C2 C3 . . 120.0(2) ?
C7 C2 C1 . . 118.49(19) ?
C3 C2 C1 . . 121.4(2) ?
C4 C3 C2 . . 120.3(2) ?
C4 C3 H3 . . 119.8 ?
C2 C3 H3 . . 119.8 ?
C3 C4 C5 . . 118.93(18) ?
C3 C4 N1 . . 123.01(19) ?
C5 C4 N1 . . 118.05(19) ?
C6 C5 C4 . . 120.8(2) ?
C6 C5 H5 . . 119.6 ?
C4 C5 H5 . . 119.6 ?
C5 C6 C7 . . 120.7(2) ?
C5 C6 H6 . . 119.7 ?
C7 C6 H6 . . 119.7 ?
C6 C7 C2 . . 119.3(2) ?
C6 C7 H7 . . 120.3 ?
C2 C7 H7 . . 120.3 ?
O4 C8 O3 . . 122.1(2) ?
O4 C8 C11 . . 128.4(2) ?
O3 C8 C11 . . 109.5(2) ?
N1 C9 C10 . . 114.38(18) ?
N1 C9 O3 . . 112.41(18) ?
C10 C9 O3 . . 102.25(17) ?
N1 C9 H9 . . 109.2 ?
C10 C9 H9 . . 109.2 ?
O3 C9 H9 . . 109.2 ?
C11 C10 C15 . . 120.71(18) ?
C11 C10 C9 . . 109.41(19) ?
C15 C10 C9 . . 129.9(2) ?
C10 C11 C12 . . 121.0(2) ?
C10 C11 C8 . . 108.61(18) ?
C12 C11 C8 . . 130.3(2) ?
C13 C12 C11 . . 118.2(2) ?
C13 C12 H12 . . 120.9 ?
C11 C12 H12 . . 120.9 ?
C12 C13 C14 . . 120.6(2) ?
C12 C13 H13 . . 119.7 ?
C14 C13 H13 . . 119.7 ?
C15 C14 C13 . . 121.9(2) ?
C15 C14 H14 . . 119.1 ?
C13 C14 H14 . . 119.1 ?
C14 C15 C10 . . 117.6(2) ?
C14 C15 H15 . . 121.2 ?
C10 C15 H15 . . 121.2 ?

loop_
_geom_bond_atom_site_label_1
_geom_bond_atom_site_label_2
_geom_bond_site_symmetry_2
_geom_bond_distance
_geom_bond_publ_flag
N1 C9 . 1.386(3) ?
N1 C4 . 1.399(2) ?
N1 H1 . 0.8600 ?
O1 C1 . 1.326(2) ?
O1 H1A . 0.8200 ?
O2 C1 . 1.211(2) ?
O3 C8 . 1.341(3) ?
O3 C9 . 1.512(3) ?
O4 C8 . 1.215(3) ?
C1 C2 . 1.479(3) ?
C2 C7 . 1.386(3) ?
C2 C3 . 1.394(3) ?
C3 C4 . 1.380(3) ?
C3 H3 . 0.9300 ?
C4 C5 . 1.388(3) ?
C5 C6 . 1.371(3) ?
C5 H5 . 0.9300 ?
C6 C7 . 1.377(3) ?
C6 H6 . 0.9300 ?
C7 H7 . 0.9300 ?
C8 C11 . 1.458(3) ?
C9 C10 . 1.501(3) ?
C9 H9 . 0.9800 ?
C10 C11 . 1.378(3) ?
C10 C15 . 1.382(3) ?
C11 C12 . 1.384(3) ?
C12 C13 . 1.369(3) ?
C12 H12 . 0.9300 ?
C13 C14 . 1.375(3) ?
C13 H13 . 0.9300 ?
C14 C15 . 1.374(3) ?
C14 H14 . 0.9300 ?
C15 H15 . 0.9300 ?

loop_
_geom_hbond_atom_site_label_D
_geom_hbond_atom_site_label_H
_geom_hbond_atom_site_label_A
_geom_hbond_site_symmetry_A
_geom_hbond_distance_DH
_geom_hbond_distance_HA
_geom_hbond_distance_DA
_geom_hbond_angle_DHA
O1 H1A O4 2_657 0.82 1.91 2.712(2) 166.0
N1 H1 O2 4_565 0.86 2.16 2.956(2) 154.0

loop_
_cod_related_entry_id
_cod_related_entry_database
_cod_related_entry_code
1 ChemSpider 23367867
